data_4306424
loop_
_publ_author_name
'Nicole L. Fry'
'Michael J. Rose'
'Crystal Nyitray'
'Pradip K. Mascharak'

_publ_contact_author_address
;
Department of Chemistry and Biochemistry,
University of California, Santa Cruz,
1156 High Street,
Santa Cruz, CA 95064
USA
;
_publ_contact_author_email pradip@chemsitry.ucsc.edu
_publ_contact_author_fax '+1 831 459 2935'
_publ_contact_author_name 'Pradip Mascharak'
_publ_contact_author_phone '+1 831 459 4251'
_publ_section_title
;
Facile Ligand Oxidation and Ring Nitration in Ruthenium Complexes Derived
from a Ligand with Dicarboxamide-N and Phosphine-P Donors
;
_journal_name_full 'Inorganic Chemistry'
_journal_page_first 11604
_journal_page_last 11610
_journal_paper_doi 10.1021/ic801243a
_journal_volume 47
_journal_year 2008
_chemical_formula_moiety 'C44 H31 Cl2 N3 O4 P2 Ru, C H Cl3'
_chemical_formula_sum 'C45 H32 Cl5 N3 O4 P2 Ru'
_chemical_formula_weight 1019.00
_chemical_name_common '[(NO2dppQ)Ru(Cl)2].CHCl3 (2.CHCl3)'
_chemical_name_systematic
; 
 ? 
;
_space_group_IT_number 2
_symmetry_cell_setting triclinic
_symmetry_space_group_name_Hall '-P 1'
_symmetry_space_group_name_H-M 'P -1'
_atom_sites_solution_hydrogens geom
_atom_sites_solution_primary direct
_atom_sites_solution_secondary difmap
_audit_creation_method SHELXL-97
_cell_angle_alpha 102.117(2)
_cell_angle_beta 90.025(2)
_cell_angle_gamma 95.669(2)
_cell_formula_units_Z 2
_cell_length_a 11.5979(16)
_cell_length_b 13.3799(19)
_cell_length_c 14.107(2)
_cell_measurement_reflns_used 8385
_cell_measurement_temperature 150(2)
_cell_measurement_theta_max 28.28
_cell_measurement_theta_min 2.24
_cell_volume 2129.4(5)
_computing_cell_refinement 'Bruker SAINT v7.34A'
_computing_data_collection 'Bruker APEX-II v2.1-4'
_computing_data_reduction 'Bruker SAINT v7.34A'
_computing_structure_refinement 'SHELXL-97 (Sheldrick, 1997)'
_computing_structure_solution 'SHELXS-97 (Sheldrick, 1990)'
_diffrn_ambient_temperature 150(2)
_diffrn_detector_area_resol_mean 83.33
_diffrn_measured_fraction_theta_full 0.977
_diffrn_measured_fraction_theta_max 0.977
_diffrn_measurement_device_type 'Bruker APEX-II'
_diffrn_measurement_method \w/2\q-scans
_diffrn_radiation_monochromator graphite
_diffrn_radiation_source 'fine-focus sealed tube'
_diffrn_radiation_type MoK\a
_diffrn_radiation_wavelength 0.71073
_diffrn_reflns_av_R_equivalents 0.0262
_diffrn_reflns_av_sigmaI/netI 0.0389
_diffrn_reflns_limit_h_max 15
_diffrn_reflns_limit_h_min -15
_diffrn_reflns_limit_k_max 17
_diffrn_reflns_limit_k_min -17
_diffrn_reflns_limit_l_max 18
_diffrn_reflns_limit_l_min -18
_diffrn_reflns_number 23970
_diffrn_reflns_theta_full 28.28
_diffrn_reflns_theta_max 28.28
_diffrn_reflns_theta_min 2.24
_exptl_absorpt_coefficient_mu 0.806
_exptl_absorpt_correction_T_max 0.9238
_exptl_absorpt_correction_T_min 0.8752
_exptl_absorpt_correction_type numerical
_exptl_absorpt_process_details 'Sheldrick, 2008'
_exptl_crystal_colour red
_exptl_crystal_density_diffrn 1.589
_exptl_crystal_density_method 'not measured'
_exptl_crystal_description block
_exptl_crystal_F_000 1028
_exptl_crystal_size_max 0.17
_exptl_crystal_size_mid 0.15
_exptl_crystal_size_min 0.10
_refine_diff_density_max 2.097
_refine_diff_density_min -1.612
_refine_diff_density_rms 0.100
_refine_ls_extinction_method none
_refine_ls_goodness_of_fit_ref 1.040
_refine_ls_hydrogen_treatment constr
_refine_ls_matrix_type full
_refine_ls_number_parameters 622
_refine_ls_number_reflns 10331
_refine_ls_number_restraints 0
_refine_ls_restrained_S_all 1.040
_refine_ls_R_factor_all 0.0666
_refine_ls_R_factor_gt 0.0511
_refine_ls_shift/su_max 0.000
_refine_ls_shift/su_mean 0.000
_refine_ls_structure_factor_coef Fsqd
_refine_ls_weighting_details 'calc w=1/[\s^2^(Fo^2^)+(0.0566P)^2^+4.9317P] where P=(Fo^2^+2Fc^2^)/3'
_refine_ls_weighting_scheme calc
_refine_ls_wR_factor_gt 0.1227
_refine_ls_wR_factor_ref 0.1323
_reflns_number_gt 8243
_reflns_number_total 10331
_reflns_threshold_expression >2sigma(I)
_cod_data_source_file ic801243a_si_002_1.cif
_cod_data_source_block xsc08031
_cod_original_cell_volume 2129.3(5)
_cod_database_code 4306424

loop_
_symmetry_equiv_pos_as_xyz
'x, y, z'
'-x, -y, -z'

loop_
_atom_site_label
_atom_site_type_symbol
_atom_site_fract_x
_atom_site_fract_y
_atom_site_fract_z
_atom_site_U_iso_or_equiv
_atom_site_adp_type
_atom_site_occupancy
_atom_site_symmetry_multiplicity
_atom_site_calc_flag
_atom_site_refinement_flags
_atom_site_disorder_assembly
_atom_site_disorder_group
Ru1 Ru 0.18241(2) 0.29928(2) 0.212256(18) 0.02242(8) Uani 1 1 d . . .
Cl2 Cl 0.03820(8) 0.25899(7) 0.08476(6) 0.02908(18) Uani 1 1 d . . .
Cl1 Cl 0.11979(7) 0.46736(6) 0.26943(6) 0.02633(17) Uani 1 1 d . . .
P1 P 0.31088(7) 0.37928(7) 0.11474(6) 0.02338(18) Uani 1 1 d . . .
P2 P 0.03836(8) 0.22986(7) 0.30590(6) 0.02391(18) Uani 1 1 d . . .
O1 O 0.3965(3) 0.4362(4) 0.4320(2) 0.0678(12) Uani 1 1 d . . .
O2 O 0.2090(4) 0.0183(3) 0.0731(3) 0.0794(14) Uani 1 1 d . . .
N1 N 0.3260(3) 0.3237(3) 0.2945(2) 0.0334(7) Uani 1 1 d . . .
N2 N 0.2252(3) 0.1583(2) 0.1979(2) 0.0363(8) Uani 1 1 d . . .
C1 C 0.3762(3) 0.4213(4) 0.3455(3) 0.0420(10) Uani 1 1 d . . .
C8 C 0.1617(5) 0.0696(3) 0.1400(3) 0.0498(12) Uani 1 1 d . . .
C11 C 0.3835(3) 0.4957(3) 0.1905(2) 0.0280(7) Uani 1 1 d . . .
C12 C 0.4047(3) 0.5037(3) 0.2910(3) 0.0352(9) Uani 1 1 d . . .
C13 C 0.4569(4) 0.5963(4) 0.3457(3) 0.0462(11) Uani 1 1 d . . .
H13A H 0.4733 0.6017 0.4126 0.055 Uiso 1 1 calc R . .
C14 C 0.4854(4) 0.6802(4) 0.3047(3) 0.0498(11) Uani 1 1 d . . .
H14A H 0.5193 0.7431 0.3434 0.060 Uiso 1 1 calc R A .
C15 C 0.4641(4) 0.6720(3) 0.2070(3) 0.0447(10) Uani 1 1 d . . .
H15A H 0.4833 0.7295 0.1783 0.054 Uiso 1 1 calc R . .
C16 C 0.4147(3) 0.5800(3) 0.1503(3) 0.0336(8) Uani 1 1 d . . .
H16A H 0.4023 0.5750 0.0828 0.040 Uiso 1 1 calc R A .
C21 C 0.4265(3) 0.3005(3) 0.0706(2) 0.0271(7) Uani 1 1 d . . .
C22 C 0.3959(4) 0.1981(3) 0.0248(3) 0.0343(8) Uani 1 1 d . . .
H22A H 0.3165 0.1720 0.0173 0.041 Uiso 1 1 calc R . .
C23 C 0.4809(4) 0.1343(3) -0.0098(3) 0.0433(10) Uani 1 1 d . . .
H23A H 0.4595 0.0653 -0.0425 0.052 Uiso 1 1 calc R . .
C24 C 0.5967(4) 0.1714(4) 0.0034(3) 0.0464(11) Uani 1 1 d . . .
H24A H 0.6548 0.1272 -0.0188 0.056 Uiso 1 1 calc R . .
C25 C 0.6281(4) 0.2718(4) 0.0484(3) 0.0408(10) Uani 1 1 d . . .
H25A H 0.7078 0.2969 0.0566 0.049 Uiso 1 1 calc R . .
C26 C 0.5436(3) 0.3372(3) 0.0821(3) 0.0306(8) Uani 1 1 d . . .
H26A H 0.5657 0.4067 0.1128 0.037 Uiso 1 1 calc R . .
C31 C 0.2535(3) 0.4170(3) 0.0093(2) 0.0267(7) Uani 1 1 d . . .
C32 C 0.1751(4) 0.4912(3) 0.0227(3) 0.0383(9) Uani 1 1 d . . .
H32A H 0.1555 0.5237 0.0864 0.046 Uiso 1 1 calc R . .
C33 C 0.1258(4) 0.5174(4) -0.0574(3) 0.0455(11) Uani 1 1 d . . .
H33A H 0.0742 0.5694 -0.0484 0.055 Uiso 1 1 calc R . .
C34 C 0.1516(4) 0.4682(4) -0.1498(3) 0.0485(11) Uani 1 1 d . . .
H34A H 0.1154 0.4843 -0.2044 0.058 Uiso 1 1 calc R . .
C35 C 0.2301(5) 0.3958(4) -0.1628(3) 0.0521(12) Uani 1 1 d . . .
H35A H 0.2492 0.3633 -0.2266 0.063 Uiso 1 1 calc R . .
C36 C 0.2812(4) 0.3700(3) -0.0836(3) 0.0378(9) Uani 1 1 d . . .
H36A H 0.3352 0.3200 -0.0931 0.045 Uiso 1 1 calc R . .
C41 C -0.0215(4) 0.1031(3) 0.2405(3) 0.0320(8) Uani 1 1 d . . .
C42 C 0.0407(4) 0.0430(3) 0.1675(3) 0.0390(9) Uani 1 1 d . . .
C43 C -0.0097(5) -0.0524(3) 0.1186(3) 0.0508(12) Uani 1 1 d . . .
H43A H 0.0315 -0.0925 0.0688 0.061 Uiso 1 1 calc R . .
C44 C -0.1193(5) -0.0895(4) 0.1418(3) 0.0553(13) Uani 1 1 d . . .
H44A H -0.1529 -0.1550 0.1082 0.066 Uiso 1 1 calc R A .
C45 C -0.1799(5) -0.0313(4) 0.2136(3) 0.0501(11) Uani 1 1 d . . .
H45A H -0.2551 -0.0570 0.2296 0.060 Uiso 1 1 calc R . .
C46 C -0.1313(4) 0.0645(3) 0.2625(3) 0.0401(9) Uani 1 1 d . . .
H46A H -0.1737 0.1042 0.3116 0.048 Uiso 1 1 calc R A .
C51 C -0.0842(3) 0.3005(3) 0.3455(2) 0.0264(7) Uani 1 1 d . . .
C52 C -0.1616(4) 0.3164(4) 0.2763(3) 0.0392(9) Uani 1 1 d . . .
H52A H -0.1516 0.2877 0.2096 0.047 Uiso 1 1 calc R . .
C53 C -0.2534(4) 0.3740(4) 0.3046(3) 0.0472(11) Uani 1 1 d . . .
H53A H -0.3072 0.3831 0.2571 0.057 Uiso 1 1 calc R . .
C54 C -0.2675(4) 0.4181(4) 0.4001(3) 0.0444(10) Uani 1 1 d . . .
H54A H -0.3294 0.4590 0.4186 0.053 Uiso 1 1 calc R . .
C55 C -0.1911(4) 0.4024(4) 0.4691(3) 0.0457(11) Uani 1 1 d . . .
H55A H -0.2009 0.4322 0.5355 0.055 Uiso 1 1 calc R . .
C56 C -0.1003(4) 0.3437(3) 0.4423(3) 0.0373(9) Uani 1 1 d . . .
H56A H -0.0485 0.3329 0.4905 0.045 Uiso 1 1 calc R . .
C61 C 0.1081(3) 0.2066(3) 0.4136(2) 0.0258(7) Uani 1 1 d . . .
C62 C 0.1101(4) 0.1088(3) 0.4323(3) 0.0347(8) Uani 1 1 d . . .
H62A H 0.0679 0.0514 0.3913 0.042 Uiso 1 1 calc R . .
C63 C 0.1739(4) 0.0953(4) 0.5110(3) 0.0481(11) Uani 1 1 d . . .
H63A H 0.1756 0.0284 0.5236 0.058 Uiso 1 1 calc R . .
C64 C 0.2351(4) 0.1783(4) 0.5710(3) 0.0442(10) Uani 1 1 d . . .
H64A H 0.2783 0.1685 0.6250 0.053 Uiso 1 1 calc R . .
C65 C 0.2338(3) 0.2761(4) 0.5529(3) 0.0376(9) Uani 1 1 d . . .
H65A H 0.2758 0.3333 0.5942 0.045 Uiso 1 1 calc R . .
C66 C 0.1706(3) 0.2898(3) 0.4739(2) 0.0298(7) Uani 1 1 d . . .
H66A H 0.1701 0.3566 0.4609 0.036 Uiso 1 1 calc R . .
O3A O 0.6127(12) -0.0091(12) 0.3882(15) 0.067(3) Uani 0.50 1 d P A 1
O4A O 0.5104(6) -0.0940(4) 0.2608(5) 0.0526(17) Uani 0.50 1 d P A 1
N3A N 0.5301(7) -0.0197(6) 0.3232(6) 0.0481(19) Uani 0.50 1 d P A 1
C2A C 0.3879(12) 0.2552(10) 0.3108(12) 0.021(2) Uani 0.50 1 d P A 1
C3A C 0.4868(9) 0.2596(7) 0.3662(7) 0.0283(19) Uani 0.50 1 d P A 1
H3A H 0.5229 0.3242 0.3995 0.034 Uiso 0.50 1 calc PR A 1
C4A C 0.5327(8) 0.1727(8) 0.3737(7) 0.035(2) Uani 0.50 1 d P A 1
H4A H 0.5988 0.1753 0.4142 0.042 Uiso 0.50 1 calc PR A 1
C5A C 0.4800(10) 0.0770(9) 0.3197(8) 0.028(2) Uani 0.50 1 d P A 1
C6A C 0.3812(8) 0.0670(7) 0.2627(7) 0.0289(19) Uani 0.50 1 d P A 1
H6A H 0.3471 0.0020 0.2283 0.035 Uiso 0.50 1 calc PR A 1
C7A C 0.3334(10) 0.1599(10) 0.2585(10) 0.019(2) Uani 0.50 1 d P A 1
O3 O 0.589(2) -0.001(2) 0.409(2) 0.166(13) Uani 0.50 1 d P A 2
O4 O 0.6255(11) 0.1689(10) 0.4693(12) 0.141(6) Uani 0.50 1 d P A 2
N3 N 0.5815(11) 0.0931(12) 0.4138(10) 0.094(4) Uani 0.50 1 d P A 2
C7 C 0.3018(12) 0.1308(11) 0.2407(10) 0.026(3) Uani 0.50 1 d P A 2
C6 C 0.3338(13) 0.0303(9) 0.2439(9) 0.051(3) Uani 0.50 1 d P A 2
H3AA H 0.2910 -0.0296 0.2074 0.061 Uiso 0.50 1 calc PR A 2
C5 C 0.4258(13) 0.0226(12) 0.2999(9) 0.068(4) Uani 0.50 1 d P A 2
H4AA H 0.4493 -0.0429 0.3023 0.082 Uiso 0.50 1 calc PR A 2
C4 C 0.4867(16) 0.1128(15) 0.3550(10) 0.060(5) Uani 0.50 1 d P A 2
C3 C 0.4624(10) 0.2084(11) 0.3545(9) 0.047(3) Uani 0.50 1 d P A 2
H6AA H 0.5084 0.2663 0.3912 0.056 Uiso 0.50 1 calc PR A 2
C2 C 0.3643(12) 0.2210(11) 0.2967(10) 0.023(3) Uani 0.50 1 d P A 2
C70 C 0.1552(8) 0.7428(5) 0.2876(6) 0.120(4) Uani 1 1 d . . .
H70A H 0.1692 0.6700 0.2868 0.144 Uiso 1 1 calc R . .
Cl3 Cl 0.01453(18) 0.7586(2) 0.32321(15) 0.1176(8) Uani 1 1 d . . .
Cl4 Cl 0.1787(3) 0.76487(18) 0.17108(19) 0.1525(13) Uani 1 1 d . . .
Cl5 Cl 0.2484(2) 0.8241(2) 0.3781(2) 0.1423(11) Uani 1 1 d . . .

loop_
_atom_site_aniso_label
_atom_site_aniso_U_11
_atom_site_aniso_U_22
_atom_site_aniso_U_33
_atom_site_aniso_U_23
_atom_site_aniso_U_13
_atom_site_aniso_U_12
Ru1 0.02542(14) 0.02377(14) 0.02000(13) 0.00624(10) 0.00192(9) 0.00850(10)
Cl2 0.0363(5) 0.0269(4) 0.0231(4) 0.0028(3) -0.0042(3) 0.0034(3)
Cl1 0.0269(4) 0.0242(4) 0.0274(4) 0.0025(3) 0.0009(3) 0.0064(3)
P1 0.0249(4) 0.0281(4) 0.0189(4) 0.0063(3) 0.0010(3) 0.0080(3)
P2 0.0284(4) 0.0234(4) 0.0206(4) 0.0050(3) 0.0009(3) 0.0049(3)
O1 0.0452(19) 0.127(4) 0.0274(15) 0.0257(18) -0.0120(13) -0.030(2)
O2 0.121(4) 0.0284(17) 0.085(3) -0.0005(17) 0.067(3) 0.0146(19)
N1 0.0235(15) 0.058(2) 0.0248(15) 0.0197(14) 0.0018(11) 0.0108(14)
N2 0.048(2) 0.0310(17) 0.0367(17) 0.0148(14) 0.0187(15) 0.0214(15)
C1 0.0193(17) 0.080(3) 0.0271(18) 0.015(2) -0.0037(14) 0.0000(19)
C8 0.080(3) 0.0222(19) 0.052(3) 0.0136(18) 0.029(2) 0.017(2)
C11 0.0210(16) 0.038(2) 0.0232(16) 0.0014(14) 0.0023(12) 0.0074(14)
C12 0.0226(17) 0.057(3) 0.0246(17) 0.0050(17) 0.0003(13) 0.0060(17)
C13 0.030(2) 0.071(3) 0.030(2) -0.005(2) -0.0034(16) 0.002(2)
C14 0.038(2) 0.051(3) 0.050(3) -0.010(2) -0.0041(19) 0.003(2)
C15 0.036(2) 0.038(2) 0.057(3) 0.004(2) 0.0024(19) 0.0046(18)
C16 0.034(2) 0.033(2) 0.0335(19) 0.0054(15) 0.0011(15) 0.0069(16)
C21 0.0302(18) 0.0345(19) 0.0206(15) 0.0103(14) 0.0041(13) 0.0126(15)
C22 0.041(2) 0.035(2) 0.0315(19) 0.0125(16) 0.0081(16) 0.0104(17)
C23 0.056(3) 0.036(2) 0.042(2) 0.0103(18) 0.0130(19) 0.018(2)
C24 0.048(3) 0.050(3) 0.049(2) 0.018(2) 0.017(2) 0.027(2)
C25 0.033(2) 0.055(3) 0.041(2) 0.0161(19) 0.0080(17) 0.0182(19)
C26 0.0301(18) 0.039(2) 0.0267(17) 0.0117(15) 0.0036(14) 0.0108(16)
C31 0.0281(17) 0.0310(18) 0.0236(16) 0.0112(14) -0.0020(13) 0.0039(14)
C32 0.039(2) 0.046(2) 0.037(2) 0.0178(18) 0.0047(16) 0.0179(18)
C33 0.033(2) 0.056(3) 0.059(3) 0.033(2) 0.0024(19) 0.0150(19)
C34 0.044(2) 0.066(3) 0.044(2) 0.031(2) -0.0124(19) 0.004(2)
C35 0.071(3) 0.066(3) 0.0247(19) 0.016(2) -0.004(2) 0.017(3)
C36 0.046(2) 0.046(2) 0.0263(18) 0.0118(17) 0.0013(16) 0.0162(19)
C41 0.046(2) 0.0239(18) 0.0254(17) 0.0054(14) -0.0025(15) 0.0015(16)
C42 0.063(3) 0.0232(18) 0.0317(19) 0.0067(15) 0.0087(18) 0.0077(18)
C43 0.089(4) 0.025(2) 0.037(2) 0.0029(17) 0.008(2) 0.006(2)
C44 0.086(4) 0.029(2) 0.044(3) -0.0016(19) -0.016(2) -0.007(2)
C45 0.057(3) 0.039(2) 0.051(3) 0.007(2) -0.006(2) -0.007(2)
C46 0.046(2) 0.034(2) 0.038(2) 0.0043(17) -0.0006(18) 0.0000(18)
C51 0.0272(17) 0.0283(18) 0.0246(16) 0.0069(14) -0.0004(13) 0.0044(14)
C52 0.037(2) 0.056(3) 0.0263(18) 0.0080(17) -0.0022(15) 0.0140(19)
C53 0.040(2) 0.069(3) 0.039(2) 0.017(2) -0.0040(18) 0.023(2)
C54 0.040(2) 0.052(3) 0.045(2) 0.008(2) 0.0009(18) 0.023(2)
C55 0.048(2) 0.055(3) 0.031(2) -0.0045(19) -0.0016(18) 0.022(2)
C56 0.039(2) 0.047(2) 0.0250(18) 0.0007(16) -0.0039(15) 0.0143(18)
C61 0.0263(17) 0.0321(18) 0.0223(15) 0.0097(14) 0.0038(13) 0.0100(14)
C62 0.039(2) 0.034(2) 0.0349(19) 0.0130(16) 0.0007(16) 0.0104(17)
C63 0.053(3) 0.049(3) 0.054(3) 0.029(2) -0.002(2) 0.019(2)
C64 0.039(2) 0.062(3) 0.040(2) 0.025(2) -0.0046(18) 0.014(2)
C65 0.0302(19) 0.056(3) 0.0287(18) 0.0136(18) -0.0005(15) 0.0043(18)
C66 0.0303(18) 0.038(2) 0.0232(16) 0.0099(15) 0.0024(13) 0.0077(15)
O3A 0.057(5) 0.057(6) 0.092(8) 0.009(5) -0.027(5) 0.040(5)
O4A 0.052(4) 0.022(3) 0.084(5) 0.006(3) -0.013(3) 0.016(3)
N3A 0.048(4) 0.043(4) 0.059(5) 0.011(4) -0.013(4) 0.030(4)
C2A 0.015(6) 0.021(6) 0.022(5) -0.001(5) 0.001(4) -0.008(4)
C3A 0.027(4) 0.030(5) 0.027(4) 0.003(4) -0.003(3) 0.006(4)
C4A 0.029(4) 0.032(5) 0.041(5) -0.003(4) -0.014(3) 0.008(4)
C5A 0.031(5) 0.014(5) 0.038(6) 0.002(4) -0.002(4) 0.010(4)
C6A 0.035(5) 0.017(5) 0.033(4) 0.000(4) -0.003(3) 0.005(3)
C7A 0.013(5) 0.015(7) 0.027(6) 0.001(5) -0.005(4) 0.001(4)
O3 0.22(2) 0.168(16) 0.147(19) 0.038(13) -0.014(14) 0.169(16)
O4 0.116(9) 0.107(9) 0.212(15) 0.056(10) -0.103(10) 0.015(7)
N3 0.087(9) 0.108(10) 0.104(10) 0.041(8) -0.019(7) 0.044(8)
C7 0.038(8) 0.021(7) 0.020(5) 0.003(5) 0.007(5) 0.007(5)
C6 0.083(10) 0.032(6) 0.043(6) 0.009(5) 0.013(6) 0.030(6)
C5 0.088(10) 0.068(9) 0.064(7) 0.027(7) 0.013(7) 0.062(8)
C4 0.074(11) 0.073(13) 0.045(8) 0.016(8) 0.004(8) 0.063(11)
C3 0.032(6) 0.071(8) 0.048(6) 0.029(7) 0.006(4) 0.024(6)
C2 0.013(6) 0.036(10) 0.021(6) 0.010(7) -0.007(4) 0.001(6)
C70 0.191(9) 0.038(3) 0.153(7) 0.050(4) 0.133(7) 0.054(4)
Cl3 0.0812(12) 0.173(2) 0.0871(13) 0.0100(14) 0.0392(10) -0.0075(13)
Cl4 0.244(3) 0.1069(15) 0.149(2) 0.0789(15) 0.142(2) 0.1106(19)
Cl5 0.1064(17) 0.145(2) 0.202(3) 0.078(2) 0.0715(19) 0.0545(17)

loop_
_atom_type_symbol
_atom_type_description
_atom_type_scat_dispersion_real
_atom_type_scat_dispersion_imag
_atom_type_scat_source
C C 0.0033 0.0016 'International Tables Vol C Tables 4.2.6.8 and 6.1.1.4'
H H 0.0000 0.0000 'International Tables Vol C Tables 4.2.6.8 and 6.1.1.4'
N N 0.0061 0.0033 'International Tables Vol C Tables 4.2.6.8 and 6.1.1.4'
O O 0.0106 0.0060 'International Tables Vol C Tables 4.2.6.8 and 6.1.1.4'
P P 0.1023 0.0942 'International Tables Vol C Tables 4.2.6.8 and 6.1.1.4'
Cl Cl 0.1484 0.1585 'International Tables Vol C Tables 4.2.6.8 and 6.1.1.4'
Ru Ru -1.2594 0.8363 'International Tables Vol C Tables 4.2.6.8 and 6.1.1.4'

loop_
_geom_angle_atom_site_label_1
_geom_angle_atom_site_label_2
_geom_angle_atom_site_label_3
_geom_angle
_geom_angle_site_symmetry_1
_geom_angle_site_symmetry_3
_geom_angle_publ_flag
N2 Ru1 N1 79.04(15) . . ?
N2 Ru1 P1 105.95(10) . . ?
N1 Ru1 P1 79.65(9) . . ?
N2 Ru1 P2 79.20(10) . . ?
N1 Ru1 P2 104.87(9) . . ?
P1 Ru1 P2 173.87(3) . . ?
N2 Ru1 Cl2 95.73(11) . . ?
N1 Ru1 Cl2 167.37(9) . . ?
P1 Ru1 Cl2 90.91(3) . . ?
P2 Ru1 Cl2 85.19(3) . . ?
N2 Ru1 Cl1 166.03(9) . . ?
N1 Ru1 Cl1 95.86(11) . . ?
P1 Ru1 Cl1 85.67(3) . . ?
P2 Ru1 Cl1 89.71(3) . . ?
Cl2 Ru1 Cl1 91.74(3) . . ?
C31 P1 C21 105.78(16) . . ?
C31 P1 C11 106.33(17) . . ?
C21 P1 C11 105.02(16) . . ?
C31 P1 Ru1 118.96(12) . . ?
C21 P1 Ru1 111.58(12) . . ?
C11 P1 Ru1 108.21(12) . . ?
C51 P2 C61 107.26(15) . . ?
C51 P2 C41 106.26(18) . . ?
C61 P2 C41 104.69(17) . . ?
C51 P2 Ru1 119.52(12) . . ?
C61 P2 Ru1 108.30(12) . . ?
C41 P2 Ru1 109.83(13) . . ?
C2A N1 C1 108.6(6) . . ?
C2A N1 C2 19.3(6) . . ?
C1 N1 C2 127.6(6) . . ?
C2A N1 Ru1 126.2(6) . . ?
C1 N1 Ru1 125.2(3) . . ?
C2 N1 Ru1 107.1(5) . . ?
C7 N2 C8 108.5(7) . . ?
C7 N2 C7A 18.3(8) . . ?
C8 N2 C7A 126.4(6) . . ?
C7 N2 Ru1 126.9(7) . . ?
C8 N2 Ru1 124.3(3) . . ?
C7A N2 Ru1 109.2(5) . . ?
O1 C1 N1 120.3(4) . . ?
O1 C1 C12 120.8(4) . . ?
N1 C1 C12 118.9(3) . . ?
O2 C8 N2 119.2(5) . . ?
O2 C8 C42 123.2(5) . . ?
N2 C8 C42 117.6(3) . . ?
C16 C11 C12 118.9(4) . . ?
C16 C11 P1 119.5(3) . . ?
C12 C11 P1 121.6(3) . . ?
C13 C12 C11 118.8(4) . . ?
C13 C12 C1 115.4(4) . . ?
C11 C12 C1 125.8(4) . . ?
C14 C13 C12 121.5(4) . . ?
C14 C13 H13A 119.2 . . ?
C12 C13 H13A 119.2 . . ?
C13 C14 C15 119.4(4) . . ?
C13 C14 H14A 120.3 . . ?
C15 C14 H14A 120.3 . . ?
C14 C15 C16 120.4(4) . . ?
C14 C15 H15A 119.8 . . ?
C16 C15 H15A 119.8 . . ?
C11 C16 C15 121.1(4) . . ?
C11 C16 H16A 119.5 . . ?
C15 C16 H16A 119.5 . . ?
C26 C21 C22 119.0(3) . . ?
C26 C21 P1 122.9(3) . . ?
C22 C21 P1 118.0(3) . . ?
C23 C22 C21 120.4(4) . . ?
C23 C22 H22A 119.8 . . ?
C21 C22 H22A 119.8 . . ?
C24 C23 C22 119.9(4) . . ?
C24 C23 H23A 120.0 . . ?
C22 C23 H23A 120.0 . . ?
C25 C24 C23 120.3(4) . . ?
C25 C24 H24A 119.9 . . ?
C23 C24 H24A 119.9 . . ?
C24 C25 C26 120.3(4) . . ?
C24 C25 H25A 119.8 . . ?
C26 C25 H25A 119.8 . . ?
C21 C26 C25 120.0(4) . . ?
C21 C26 H26A 120.0 . . ?
C25 C26 H26A 120.0 . . ?
C36 C31 C32 119.7(3) . . ?
C36 C31 P1 121.3(3) . . ?
C32 C31 P1 118.9(3) . . ?
C33 C32 C31 119.8(4) . . ?
C33 C32 H32A 120.1 . . ?
C31 C32 H32A 120.1 . . ?
C34 C33 C32 120.2(4) . . ?
C34 C33 H33A 119.9 . . ?
C32 C33 H33A 119.9 . . ?
C35 C34 C33 119.9(4) . . ?
C35 C34 H34A 120.0 . . ?
C33 C34 H34A 120.0 . . ?
C34 C35 C36 120.5(4) . . ?
C34 C35 H35A 119.8 . . ?
C36 C35 H35A 119.8 . . ?
C31 C36 C35 119.9(4) . . ?
C31 C36 H36A 120.0 . . ?
C35 C36 H36A 120.0 . . ?
C46 C41 C42 118.9(4) . . ?
C46 C41 P2 119.3(3) . . ?
C42 C41 P2 121.8(3) . . ?
C43 C42 C41 119.5(4) . . ?
C43 C42 C8 114.7(4) . . ?
C41 C42 C8 125.7(4) . . ?
C44 C43 C42 120.6(4) . . ?
C44 C43 H43A 119.7 . . ?
C42 C43 H43A 119.7 . . ?
C45 C44 C43 120.0(4) . . ?
C45 C44 H44A 120.0 . . ?
C43 C44 H44A 120.0 . . ?
C44 C45 C46 120.1(5) . . ?
C44 C45 H45A 120.0 . . ?
C46 C45 H45A 120.0 . . ?
C41 C46 C45 120.9(4) . . ?
C41 C46 H46A 119.6 . . ?
C45 C46 H46A 119.6 . . ?
C56 C51 C52 118.8(3) . . ?
C56 C51 P2 122.2(3) . . ?
C52 C51 P2 118.9(3) . . ?
C53 C52 C51 120.0(4) . . ?
C53 C52 H52A 120.0 . . ?
C51 C52 H52A 120.0 . . ?
C54 C53 C52 120.8(4) . . ?
C54 C53 H53A 119.6 . . ?
C52 C53 H53A 119.6 . . ?
C53 C54 C55 119.4(4) . . ?
C53 C54 H54A 120.3 . . ?
C55 C54 H54A 120.3 . . ?
C54 C55 C56 120.4(4) . . ?
C54 C55 H55A 119.8 . . ?
C56 C55 H55A 119.8 . . ?
C55 C56 C51 120.5(4) . . ?
C55 C56 H56A 119.8 . . ?
C51 C56 H56A 119.8 . . ?
C66 C61 C62 119.5(3) . . ?
C66 C61 P2 117.5(3) . . ?
C62 C61 P2 122.7(3) . . ?
C63 C62 C61 119.7(4) . . ?
C63 C62 H62A 120.1 . . ?
C61 C62 H62A 120.1 . . ?
C64 C63 C62 120.4(4) . . ?
C64 C63 H63A 119.8 . . ?
C62 C63 H63A 119.8 . . ?
C63 C64 C65 120.2(4) . . ?
C63 C64 H64A 119.9 . . ?
C65 C64 H64A 119.9 . . ?
C64 C65 C66 119.6(4) . . ?
C64 C65 H65A 120.2 . . ?
C66 C65 H65A 120.2 . . ?
C65 C66 C61 120.5(4) . . ?
C65 C66 H66A 119.7 . . ?
C61 C66 H66A 119.7 . . ?
O4A N3A O3A 123.5(9) . . ?
O4A N3A C5A 121.2(8) . . ?
O3A N3A C5A 113.9(10) . . ?
N1 C2A C3A 133.0(10) . . ?
N1 C2A C7A 106.0(10) . . ?
C3A C2A C7A 121.0(13) . . ?
C4A C3A C2A 120.5(10) . . ?
C4A C3A H3A 119.7 . . ?
C2A C3A H3A 119.7 . . ?
C3A C4A C5A 118.7(9) . . ?
C3A C4A H4A 120.6 . . ?
C5A C4A H4A 120.6 . . ?
C6A C5A C4A 123.8(10) . . ?
C6A C5A N3A 115.8(9) . . ?
C4A C5A N3A 120.4(10) . . ?
C5A C6A C7A 115.9(9) . . ?
C5A C6A H6A 122.1 . . ?
C7A C6A H6A 122.1 . . ?
C2A C7A C6A 119.9(10) . . ?
C2A C7A N2 119.5(10) . . ?
C6A C7A N2 120.5(9) . . ?
O4 N3 O3 131.7(16) . . ?
O4 N3 C4 113.9(13) . . ?
O3 N3 C4 113.2(19) . . ?
N2 C7 C2 107.1(11) . . ?
N2 C7 C6 132.0(12) . . ?
C2 C7 C6 120.9(12) . . ?
C5 C6 C7 118.9(13) . . ?
C5 C6 H3AA 120.6 . . ?
C7 C6 H3AA 120.6 . . ?
C6 C5 C4 119.5(11) . . ?
C6 C5 H4AA 120.3 . . ?
C4 C5 H4AA 120.3 . . ?
C3 C4 C5 124.7(13) . . ?
C3 C4 N3 121.7(18) . . ?
C5 C4 N3 113.6(13) . . ?
C4 C3 C2 118.1(14) . . ?
C4 C3 H6AA 120.9 . . ?
C2 C3 H6AA 120.9 . . ?
C7 C2 C3 117.9(11) . . ?
C7 C2 N1 119.5(10) . . ?
C3 C2 N1 122.7(11) . . ?
Cl3 C70 Cl4 111.9(6) . . ?
Cl3 C70 Cl5 107.2(4) . . ?
Cl4 C70 Cl5 113.6(4) . . ?
Cl3 C70 H70A 108.0 . . ?
Cl4 C70 H70A 108.0 . . ?
Cl5 C70 H70A 108.0 . . ?

loop_
_geom_bond_atom_site_label_1
_geom_bond_atom_site_label_2
_geom_bond_distance
_geom_bond_site_symmetry_2
_geom_bond_publ_flag
Ru1 N2 1.967(3) . ?
Ru1 N1 1.989(3) . ?
Ru1 P1 2.3586(9) . ?
Ru1 P2 2.3684(10) . ?
Ru1 Cl2 2.3948(9) . ?
Ru1 Cl1 2.4077(9) . ?
P1 C31 1.814(3) . ?
P1 C21 1.817(3) . ?
P1 C11 1.821(4) . ?
P2 C51 1.808(4) . ?
P2 C61 1.819(3) . ?
P2 C41 1.822(4) . ?
O1 C1 1.213(5) . ?
O2 C8 1.211(5) . ?
N1 C2A 1.275(18) . ?
N1 C1 1.420(6) . ?
N1 C2 1.491(15) . ?
N2 C7 1.201(15) . ?
N2 C8 1.429(6) . ?
N2 C7A 1.514(12) . ?
C1 C12 1.484(6) . ?
C8 C42 1.485(7) . ?
C11 C16 1.383(5) . ?
C11 C12 1.419(5) . ?
C12 C13 1.395(6) . ?
C13 C14 1.379(7) . ?
C13 H13A 0.9500 . ?
C14 C15 1.380(7) . ?
C14 H14A 0.9500 . ?
C15 C16 1.388(6) . ?
C15 H15A 0.9500 . ?
C16 H16A 0.9500 . ?
C21 C26 1.395(5) . ?
C21 C22 1.397(5) . ?
C22 C23 1.389(5) . ?
C22 H22A 0.9500 . ?
C23 C24 1.384(7) . ?
C23 H23A 0.9500 . ?
C24 C25 1.373(7) . ?
C24 H24A 0.9500 . ?
C25 C26 1.396(5) . ?
C25 H25A 0.9500 . ?
C26 H26A 0.9500 . ?
C31 C36 1.382(5) . ?
C31 C32 1.397(5) . ?
C32 C33 1.390(5) . ?
C32 H32A 0.9500 . ?
C33 C34 1.379(7) . ?
C33 H33A 0.9500 . ?
C34 C35 1.379(7) . ?
C34 H34A 0.9500 . ?
C35 C36 1.387(5) . ?
C35 H35A 0.9500 . ?
C36 H36A 0.9500 . ?
C41 C46 1.386(6) . ?
C41 C42 1.413(5) . ?
C42 C43 1.389(6) . ?
C43 C44 1.383(8) . ?
C43 H43A 0.9500 . ?
C44 C45 1.380(7) . ?
C44 H44A 0.9500 . ?
C45 C46 1.386(6) . ?
C45 H45A 0.9500 . ?
C46 H46A 0.9500 . ?
C51 C56 1.387(5) . ?
C51 C52 1.389(5) . ?
C52 C53 1.386(6) . ?
C52 H52A 0.9500 . ?
C53 C54 1.370(6) . ?
C53 H53A 0.9500 . ?
C54 C55 1.377(6) . ?
C54 H54A 0.9500 . ?
C55 C56 1.381(6) . ?
C55 H55A 0.9500 . ?
C56 H56A 0.9500 . ?
C61 C66 1.390(5) . ?
C61 C62 1.391(5) . ?
C62 C63 1.386(6) . ?
C62 H62A 0.9500 . ?
C63 C64 1.380(7) . ?
C63 H63A 0.9500 . ?
C64 C65 1.386(6) . ?
C64 H64A 0.9500 . ?
C65 C66 1.387(5) . ?
C65 H65A 0.9500 . ?
C66 H66A 0.9500 . ?
O3A N3A 1.302(16) . ?
O4A N3A 1.185(10) . ?
N3A C5A 1.480(12) . ?
C2A C3A 1.377(19) . ?
C2A C7A 1.419(11) . ?
C3A C4A 1.348(13) . ?
C3A H3A 0.9500 . ?
C4A C5A 1.424(13) . ?
C4A H4A 0.9500 . ?
C5A C6A 1.379(15) . ?
C6A C7A 1.423(16) . ?
C6A H6A 0.9500 . ?
O3 N3 1.25(3) . ?
O4 N3 1.211(17) . ?
N3 C4 1.454(18) . ?
C7 C2 1.426(14) . ?
C7 C6 1.440(19) . ?
C6 C5 1.352(18) . ?
C6 H3AA 0.9500 . ?
C5 C4 1.41(2) . ?
C5 H4AA 0.9500 . ?
C4 C3 1.338(19) . ?
C3 C2 1.444(17) . ?
C3 H6AA 0.9500 . ?
C70 Cl3 1.728(8) . ?
C70 Cl4 1.747(8) . ?
C70 Cl5 1.779(11) . ?
C70 H70A 1.0000 . ?

loop_
_geom_torsion_atom_site_label_1
_geom_torsion_atom_site_label_2
_geom_torsion_atom_site_label_3
_geom_torsion_atom_site_label_4
_geom_torsion
_geom_torsion_site_symmetry_1
_geom_torsion_site_symmetry_2
_geom_torsion_site_symmetry_3
_geom_torsion_site_symmetry_4
_geom_torsion_publ_flag
N2 Ru1 P1 C31 114.04(18) . . . . ?
N1 Ru1 P1 C31 -170.63(17) . . . . ?
P2 Ru1 P1 C31 -32.7(4) . . . . ?
Cl2 Ru1 P1 C31 17.81(14) . . . . ?
Cl1 Ru1 P1 C31 -73.86(14) . . . . ?
N2 Ru1 P1 C21 -9.54(17) . . . . ?
N1 Ru1 P1 C21 65.79(16) . . . . ?
P2 Ru1 P1 C21 -156.2(3) . . . . ?
Cl2 Ru1 P1 C21 -105.77(13) . . . . ?
Cl1 Ru1 P1 C21 162.56(13) . . . . ?
N2 Ru1 P1 C11 -124.60(16) . . . . ?
N1 Ru1 P1 C11 -49.27(16) . . . . ?
P2 Ru1 P1 C11 88.7(3) . . . . ?
Cl2 Ru1 P1 C11 139.18(12) . . . . ?
Cl1 Ru1 P1 C11 47.50(12) . . . . ?
N2 Ru1 P2 C51 -168.42(17) . . . . ?
N1 Ru1 P2 C51 116.11(17) . . . . ?
P1 Ru1 P2 C51 -20.9(4) . . . . ?
Cl2 Ru1 P2 C51 -71.64(13) . . . . ?
Cl1 Ru1 P2 C51 20.13(13) . . . . ?
N2 Ru1 P2 C61 68.46(16) . . . . ?
N1 Ru1 P2 C61 -7.01(16) . . . . ?
P1 Ru1 P2 C61 -144.0(3) . . . . ?
Cl2 Ru1 P2 C61 165.24(12) . . . . ?
Cl1 Ru1 P2 C61 -102.99(12) . . . . ?
N2 Ru1 P2 C41 -45.32(17) . . . . ?
N1 Ru1 P2 C41 -120.79(17) . . . . ?
P1 Ru1 P2 C41 102.2(3) . . . . ?
Cl2 Ru1 P2 C41 51.46(13) . . . . ?
Cl1 Ru1 P2 C41 143.23(13) . . . . ?
N2 Ru1 N1 C2A -1.0(9) . . . . ?
P1 Ru1 N1 C2A -109.6(9) . . . . ?
P2 Ru1 N1 C2A 74.6(9) . . . . ?
Cl2 Ru1 N1 C2A -67.5(10) . . . . ?
Cl1 Ru1 N1 C2A 165.9(9) . . . . ?
N2 Ru1 N1 C1 179.3(3) . . . . ?
P1 Ru1 N1 C1 70.7(3) . . . . ?
P2 Ru1 N1 C1 -105.1(3) . . . . ?
Cl2 Ru1 N1 C1 112.9(5) . . . . ?
Cl1 Ru1 N1 C1 -13.8(3) . . . . ?
N2 Ru1 N1 C2 -4.2(6) . . . . ?
P1 Ru1 N1 C2 -112.8(6) . . . . ?
P2 Ru1 N1 C2 71.4(6) . . . . ?
Cl2 Ru1 N1 C2 -70.7(8) . . . . ?
Cl1 Ru1 N1 C2 162.7(6) . . . . ?
N1 Ru1 N2 C7 6.7(9) . . . . ?
P1 Ru1 N2 C7 82.5(9) . . . . ?
P2 Ru1 N2 C7 -101.0(9) . . . . ?
Cl2 Ru1 N2 C7 175.1(8) . . . . ?
Cl1 Ru1 N2 C7 -63.0(10) . . . . ?
N1 Ru1 N2 C8 -179.4(3) . . . . ?
P1 Ru1 N2 C8 -103.6(3) . . . . ?
P2 Ru1 N2 C8 73.0(3) . . . . ?
Cl2 Ru1 N2 C8 -11.0(3) . . . . ?
Cl1 Ru1 N2 C8 111.0(5) . . . . ?
N1 Ru1 N2 C7A 1.4(6) . . . . ?
P1 Ru1 N2 C7A 77.2(6) . . . . ?
P2 Ru1 N2 C7A -106.2(6) . . . . ?
Cl2 Ru1 N2 C7A 169.8(6) . . . . ?
Cl1 Ru1 N2 C7A -68.3(8) . . . . ?
C2A N1 C1 O1 -53.8(9) . . . . ?
C2 N1 C1 O1 -49.9(9) . . . . ?
Ru1 N1 C1 O1 125.9(4) . . . . ?
C2A N1 C1 C12 125.3(8) . . . . ?
C2 N1 C1 C12 129.3(8) . . . . ?
Ru1 N1 C1 C12 -55.0(4) . . . . ?
C7 N2 C8 O2 -66.0(9) . . . . ?
C7A N2 C8 O2 -61.8(8) . . . . ?
Ru1 N2 C8 O2 119.1(4) . . . . ?
C7 N2 C8 C42 112.1(8) . . . . ?
C7A N2 C8 C42 116.3(7) . . . . ?
Ru1 N2 C8 C42 -62.8(5) . . . . ?
C31 P1 C11 C16 -18.6(3) . . . . ?
C21 P1 C11 C16 93.2(3) . . . . ?
Ru1 P1 C11 C16 -147.5(3) . . . . ?
C31 P1 C11 C12 158.7(3) . . . . ?
C21 P1 C11 C12 -89.4(3) . . . . ?
Ru1 P1 C11 C12 29.9(3) . . . . ?
C16 C11 C12 C13 -0.4(5) . . . . ?
P1 C11 C12 C13 -177.7(3) . . . . ?
C16 C11 C12 C1 179.7(3) . . . . ?
P1 C11 C12 C1 2.3(5) . . . . ?
O1 C1 C12 C13 1.0(6) . . . . ?
N1 C1 C12 C13 -178.1(3) . . . . ?
O1 C1 C12 C11 -179.0(4) . . . . ?
N1 C1 C12 C11 1.8(6) . . . . ?
C11 C12 C13 C14 1.7(6) . . . . ?
C1 C12 C13 C14 -178.4(4) . . . . ?
C12 C13 C14 C15 -1.4(7) . . . . ?
C13 C14 C15 C16 -0.2(7) . . . . ?
C12 C11 C16 C15 -1.2(5) . . . . ?
P1 C11 C16 C15 176.2(3) . . . . ?
C14 C15 C16 C11 1.5(6) . . . . ?
C31 P1 C21 C26 101.9(3) . . . . ?
C11 P1 C21 C26 -10.4(3) . . . . ?
Ru1 P1 C21 C26 -127.4(3) . . . . ?
C31 P1 C21 C22 -79.4(3) . . . . ?
C11 P1 C21 C22 168.4(3) . . . . ?
Ru1 P1 C21 C22 51.4(3) . . . . ?
C26 C21 C22 C23 -0.8(5) . . . . ?
P1 C21 C22 C23 -179.6(3) . . . . ?
C21 C22 C23 C24 1.7(6) . . . . ?
C22 C23 C24 C25 -1.6(6) . . . . ?
C23 C24 C25 C26 0.6(6) . . . . ?
C22 C21 C26 C25 -0.3(5) . . . . ?
P1 C21 C26 C25 178.5(3) . . . . ?
C24 C25 C26 C21 0.4(6) . . . . ?
C21 P1 C31 C36 13.2(4) . . . . ?
C11 P1 C31 C36 124.5(3) . . . . ?
Ru1 P1 C31 C36 -113.2(3) . . . . ?
C21 P1 C31 C32 -170.2(3) . . . . ?
C11 P1 C31 C32 -58.9(4) . . . . ?
Ru1 P1 C31 C32 63.4(3) . . . . ?
C36 C31 C32 C33 -0.2(6) . . . . ?
P1 C31 C32 C33 -176.8(3) . . . . ?
C31 C32 C33 C34 1.9(7) . . . . ?
C32 C33 C34 C35 -2.6(7) . . . . ?
C33 C34 C35 C36 1.6(8) . . . . ?
C32 C31 C36 C35 -0.8(6) . . . . ?
P1 C31 C36 C35 175.8(4) . . . . ?
C34 C35 C36 C31 0.0(8) . . . . ?
C51 P2 C41 C46 -26.1(4) . . . . ?
C61 P2 C41 C46 87.2(3) . . . . ?
Ru1 P2 C41 C46 -156.7(3) . . . . ?
C51 P2 C41 C42 153.6(3) . . . . ?
C61 P2 C41 C42 -93.1(3) . . . . ?
Ru1 P2 C41 C42 23.0(3) . . . . ?
C46 C41 C42 C43 0.8(6) . . . . ?
P2 C41 C42 C43 -178.9(3) . . . . ?
C46 C41 C42 C8 -175.4(4) . . . . ?
P2 C41 C42 C8 4.8(6) . . . . ?
O2 C8 C42 C43 8.0(7) . . . . ?
N2 C8 C42 C43 -170.0(4) . . . . ?
O2 C8 C42 C41 -175.6(5) . . . . ?
N2 C8 C42 C41 6.4(6) . . . . ?
C41 C42 C43 C44 -0.9(7) . . . . ?
C8 C42 C43 C44 175.7(4) . . . . ?
C42 C43 C44 C45 0.4(7) . . . . ?
C43 C44 C45 C46 0.2(7) . . . . ?
C42 C41 C46 C45 -0.2(6) . . . . ?
P2 C41 C46 C45 179.5(3) . . . . ?
C44 C45 C46 C41 -0.3(7) . . . . ?
C61 P2 C51 C56 11.8(4) . . . . ?
C41 P2 C51 C56 123.3(3) . . . . ?
Ru1 P2 C51 C56 -111.9(3) . . . . ?
C61 P2 C51 C52 -171.6(3) . . . . ?
C41 P2 C51 C52 -60.0(4) . . . . ?
Ru1 P2 C51 C52 64.8(4) . . . . ?
C56 C51 C52 C53 -0.4(7) . . . . ?
P2 C51 C52 C53 -177.2(4) . . . . ?
C51 C52 C53 C54 1.7(8) . . . . ?
C52 C53 C54 C55 -1.7(8) . . . . ?
C53 C54 C55 C56 0.6(8) . . . . ?
C54 C55 C56 C51 0.6(7) . . . . ?
C52 C51 C56 C55 -0.7(7) . . . . ?
P2 C51 C56 C55 176.0(4) . . . . ?
C51 P2 C61 C66 -72.8(3) . . . . ?
C41 P2 C61 C66 174.6(3) . . . . ?
Ru1 P2 C61 C66 57.4(3) . . . . ?
C51 P2 C61 C62 113.4(3) . . . . ?
C41 P2 C61 C62 0.8(4) . . . . ?
Ru1 P2 C61 C62 -116.3(3) . . . . ?
C66 C61 C62 C63 0.3(6) . . . . ?
P2 C61 C62 C63 173.9(3) . . . . ?
C61 C62 C63 C64 0.3(7) . . . . ?
C62 C63 C64 C65 -0.4(7) . . . . ?
C63 C64 C65 C66 -0.1(6) . . . . ?
C64 C65 C66 C61 0.6(6) . . . . ?
C62 C61 C66 C65 -0.7(5) . . . . ?
P2 C61 C66 C65 -174.7(3) . . . . ?
C1 N1 C2A C3A 0.9(19) . . . . ?
C2 N1 C2A C3A -170(5) . . . . ?
Ru1 N1 C2A C3A -178.8(12) . . . . ?
C1 N1 C2A C7A 179.8(8) . . . . ?
C2 N1 C2A C7A 9(3) . . . . ?
Ru1 N1 C2A C7A 0.1(14) . . . . ?
N1 C2A C3A C4A 177.3(13) . . . . ?
C7A C2A C3A C4A -1.5(19) . . . . ?
C2A C3A C4A C5A 2.9(16) . . . . ?
C3A C4A C5A C6A -2.8(16) . . . . ?
C3A C4A C5A N3A 177.9(10) . . . . ?
O4A N3A C5A C6A 22.4(15) . . . . ?
O3A N3A C5A C6A -170.5(13) . . . . ?
O4A N3A C5A C4A -158.3(10) . . . . ?
O3A N3A C5A C4A 8.8(17) . . . . ?
C4A C5A C6A C7A 1.2(17) . . . . ?
N3A C5A C6A C7A -179.5(10) . . . . ?
N1 C2A C7A C6A -179.2(12) . . . . ?
C3A C2A C7A C6A -0.2(19) . . . . ?
N1 C2A C7A N2 1.3(15) . . . . ?
C3A C2A C7A N2 -179.7(12) . . . . ?
C5A C6A C7A C2A 0.3(16) . . . . ?
C5A C6A C7A N2 179.8(10) . . . . ?
C7 N2 C7A C2A -168(4) . . . . ?
C8 N2 C7A C2A 178.8(8) . . . . ?
Ru1 N2 C7A C2A -2.0(12) . . . . ?
C7 N2 C7A C6A 12(3) . . . . ?
C8 N2 C7A C6A -0.7(14) . . . . ?
Ru1 N2 C7A C6A 178.5(9) . . . . ?
C8 N2 C7 C2 179.3(8) . . . . ?
C7A N2 C7 C2 10(3) . . . . ?
Ru1 N2 C7 C2 -6.0(13) . . . . ?
C8 N2 C7 C6 -2.0(17) . . . . ?
C7A N2 C7 C6 -171(5) . . . . ?
Ru1 N2 C7 C6 172.7(11) . . . . ?
N2 C7 C6 C5 -179.7(13) . . . . ?
C2 C7 C6 C5 -1.1(18) . . . . ?
C7 C6 C5 C4 1.1(19) . . . . ?
C6 C5 C4 C3 -2(2) . . . . ?
C6 C5 C4 N3 178.4(12) . . . . ?
O4 N3 C4 C3 8(2) . . . . ?
O3 N3 C4 C3 177.2(19) . . . . ?
O4 N3 C4 C5 -172.0(15) . . . . ?
O3 N3 C4 C5 -3(2) . . . . ?
C5 C4 C3 C2 2(2) . . . . ?
N3 C4 C3 C2 -177.8(13) . . . . ?
N2 C7 C2 C3 -179.4(12) . . . . ?
C6 C7 C2 C3 1.7(18) . . . . ?
N2 C7 C2 N1 1.3(14) . . . . ?
C6 C7 C2 N1 -177.6(12) . . . . ?
C4 C3 C2 C7 -2.3(18) . . . . ?
C4 C3 C2 N1 177.0(12) . . . . ?
C2A N1 C2 C7 -169(4) . . . . ?
C1 N1 C2 C7 179.5(8) . . . . ?
Ru1 N1 C2 C7 3.1(12) . . . . ?
C2A N1 C2 C3 12(3) . . . . ?
C1 N1 C2 C3 0.2(16) . . . . ?
Ru1 N1 C2 C3 -176.2(10) . . . . ?
